data_1559544
loop_
_publ_author_name
'Galsbol, F.'
'Glowiak, T.'
'Hammershoi, A.'
'Hammershoi (nee Rasmussen), B. S.'
'Larsen, S.'
'Wilgocki, M.'

_publ_section_title
;
 The Crystal Structures of
 mer-Trichloro(1,2-ethanediamine)(2-aminoethylammonium)iridium(III)
 Chloride Hydrate, mer-[Ir(en)(enH)Cl3]Cl.H2O, and its Conjugate Base,
 mer-[Ir(en)(en*)Cl3]
;
_journal_name_full 'Acta Chemica Scandinavica'
_journal_page_first 31
_journal_page_last 35
_journal_paper_doi 10.3891/acta.chem.scand.44-0031
_journal_volume 44
_journal_year 1990
_chemical_formula_sum 'C4 H19 Cl4 Ir N4 O'
_chemical_formula_weight 473.24
_chemical_name_common
;
mer-[Ir(en)(enH)Cl3]Cl.H2O
;
_space_group_IT_number 14
_space_group_name_Hall '-P 2yn'
_space_group_name_H-M_alt 'P 1 21/n 1'
_symmetry_cell_setting monoclinic
_symmetry_Int_Tables_number 14
_symmetry_space_group_name_Hall '-P 2yn'
_symmetry_space_group_name_H-M 'P 1 21/n 1'
_cell_angle_alpha 90.
_cell_angle_beta 97.21(2)
_cell_angle_gamma 90.
_cell_formula_units_Z 4
_cell_length_a 11.536(2)
_cell_length_b 11.253(1)
_cell_length_c 10.200(1)
_cell_volume 1313.6(3)
_diffrn_ambient_temperature 296
_diffrn_radiation_probe x-ray
_diffrn_radiation_type MoK\a
_diffrn_radiation_wavelength 0.71073
_exptl_absorpt_coefficient_mu 10.928
_exptl_crystal_density_diffrn 2.39
_exptl_crystal_F_000 839
_refine_ls_number_parameters 175
_refine_ls_number_reflns 2231
_refine_ls_R_factor_gt 0.020
_refine_ls_wR_factor_gt 0.022
_cod_data_source_file Acta-Chem-Scand-1990-44-31-1.cif
_cod_data_source_block 1
_cod_original_cell_volume 1313.6(4)
_cod_original_sg_symbol_H-M 'P 21/n'
_cod_database_code 1559544

loop_
_space_group_symop_id
_space_group_symop_operation_xyz
1 x,y,z
2 1/2-x,1/2+y,1/2-z
3 -x,-y,-z
4 1/2+x,1/2-y,1/2+z

loop_
_atom_site_label
_atom_site_type_symbol
_atom_site_thermal_displace_type
_atom_site_fract_x
_atom_site_fract_y
_atom_site_fract_z
_atom_site_occupancy
_atom_site_U_iso_or_equiv
_atom_site_calc_flag
_atom_site_refinement_flags
_atom_site_disorder_assembly
_atom_site_disorder_group
Ir Ir Uiso 0.74891(2) 0.52175(2) 0.61965(2) 1.000 0.0205 . . . .
Cl1 Cl Uiso 0.63013(11) 0.41210(11) 0.74803(12) 1.000 0.0339 . . . .
Cl2 Cl Uiso 0.87633(11) 0.62616(11) 0.49794(12) 1.000 0.0333 . . . .
Cl3 Cl Uiso 0.60397(11) 0.67223(11) 0.57739(12) 1.000 0.0322 . . . .
Cl10 Cl Uiso 0.3370(2) 0.32847(12) 0.96953(14) 1.000 0.0500 . . . .
N1 N Uiso 0.8236(4) 0.6103(4) 0.7858(4) 1.000 0.0280 . . . .
N2 N Uiso 0.8826(4) 0.4023(4) 0.6731(4) 1.000 0.0290 . . . .
N3 N Uiso 0.6748(4) 0.4213(4) 0.4565(4) 1.000 0.0290 . . . .
N4 N Uiso 0.6587(6) 0.3962(4) 0.0904(5) 1.000 0.0570 . . . .
C1 C Uiso 0.9076(5) 0.5316(5) 0.8648(5) 1.000 0.0330 . . . .
C2 C Uiso 0.9711(5) 0.4603(5) 0.7712(5) 1.000 0.0330 . . . .
C3 C Uiso 0.6825(6) 0.4602(5) 0.3218(5) 1.000 0.0370 . . . .
C4 C Uiso 0.6179(6) 0.3783(5) 0.2199(5) 1.000 0.0360 . . . .
O O Uiso 1.1152(5) 0.7040(4) 0.8035(5) 1.000 0.0620 . . . .

loop_
_atom_type_symbol
_atom_type_description
_atom_type_scat_dispersion_real
_atom_type_scat_dispersion_imag
_atom_type_scat_source
C C 0.0033 0.0016 ' International Tables Vol C Tables 4.2.6.8 and 6.1.1.4'
Cl Cl 0.1484 0.1585 ' International Tables Vol C Tables 4.2.6.8 and 6.1.1.4'
Ir Ir -1.4442 7.9887 ' International Tables Vol C Tables 4.2.6.8 and 6.1.1.4'
N N 0.0061 0.0033 ' International Tables Vol C Tables 4.2.6.8 and 6.1.1.4'
O O 0.0106 0.0060 ' International Tables Vol C Tables 4.2.6.8 and 6.1.1.4'

loop_
_geom_angle_atom_site_label_1
_geom_angle_atom_site_label_2
_geom_angle_atom_site_label_3
_geom_angle
_geom_angle_site_symmetry_1
_geom_angle_site_symmetry_2
_geom_angle_site_symmetry_3
_geom_angle_publ_flag
Cl1 Ir Cl2 176.89(5) . . . yes
Cl1 Ir Cl3 91.65(5) . . . yes
Cl1 Ir N1 90.49(13) . . . yes
Cl1 Ir N2 88.83(13) . . . yes
Cl1 Ir N3 87.21(13) . . . yes
Cl2 Ir Cl3 91.17(5) . . . yes
Cl2 Ir N1 88.17(13) . . . yes
Cl2 Ir N2 88.23(13) . . . yes
Cl2 Ir N3 94.00(13) . . . yes
Cl3 Ir N1 90.95(13) . . . yes
Cl3 Ir N2 173.83(12) . . . yes
Cl3 Ir N3 91.86(13) . . . yes
N1 Ir N2 82.90(17) . . . yes
N1 Ir N3 176.41(17) . . . yes
N2 Ir N3 94.30(17) . . . yes
Ir N1 C1 109.7(3) . . . yes
Ir N2 C2 108.6(3) . . . yes
Ir N3 C3 121.2(4) . . . yes
N1 C1 C2 108.2(4) . . . yes
N2 C2 C1 108.2(5) . . . yes
N3 C3 C4 112.5(5) . . . yes
N4 C4 C3 110.4(5) . . . yes

loop_
_geom_bond_atom_site_label_1
_geom_bond_atom_site_label_2
_geom_bond_distance
_geom_bond_site_symmetry_1
_geom_bond_site_symmetry_2
_geom_bond_publ_flag
Ir Cl1 2.3591(13) . . yes
Ir Cl2 2.3538(13) . . yes
Ir Cl3 2.3808(13) . . yes
Ir N1 2.059(4) . . yes
Ir N2 2.067(5) . . yes
Ir N3 2.103(4) . . yes
N1 C1 1.475(7) . . yes
N2 C2 1.488(7) . . yes
N3 C3 1.455(7) . . yes
N4 C4 1.471(8) . . yes
C1 C2 1.506(8) . . no
C3 C4 1.514(8) . . no

loop_
_geom_torsion_atom_site_label_1
_geom_torsion_atom_site_label_2
_geom_torsion_atom_site_label_3
_geom_torsion_atom_site_label_4
_geom_torsion
_geom_torsion_site_symmetry_1
_geom_torsion_site_symmetry_2
_geom_torsion_site_symmetry_3
_geom_torsion_site_symmetry_4
_geom_torsion_publ_flag
Cl1 Ir N1 C1 75.7(3) . . . . no
Cl2 Ir N1 C1 -101.5(3) . . . . no
Cl3 Ir N1 C1 167.4(3) . . . . no
N2 Ir N1 C1 -13.1(3) . . . . no
Cl1 Ir N2 C2 -105.9(3) . . . . no
Cl2 Ir N2 C2 73.1(3) . . . . no
N1 Ir N2 C2 -15.3(3) . . . . no
N3 Ir N2 C2 167.0(3) . . . . no
Cl1 Ir N3 C3 162.7(4) . . . . no
Cl2 Ir N3 C3 -20.2(4) . . . . no
Cl3 Ir N3 C3 71.1(4) . . . . no
N2 Ir N3 C3 -108.7(4) . . . . no
Ir N1 C1 C2 38.7(5) . . . . no
Ir N2 C2 C1 40.4(5) . . . . no
Ir N3 C3 C4 -176.9(4) . . . . no
N1 C1 C2 N2 -52.5(6) . . . . no
N3 C3 C4 N4 -161.3(5) . . . . no
